data_7056433
loop_
_publ_author_name
'Yilmaz, Veysel T.'
'Icsel, Ceyda'
'Suyunova, Feruza'
'Ayg\"un, Muhittin'
'Cevatemre, Buse'
'Ulukaya, Engin'

_publ_section_title
;
 Synthesis, structures, DNA/protein binding, molecular docking, anticancer
 activity and ROS generation of Ni(II), Cu(II) and Zn(II)
 5,5-diethylbarbiturate complexes with bis(2-pyridylmethyl)amine and
 terpyridine
;
_journal_name_full 'New J. Chem.'
_journal_paper_doi 10.1039/C7NJ00887B
_journal_year 2017
_chemical_formula_moiety 'C28 H37 N7 Ni O7, H2 O, 2(C8 H12 N2 O3)'
_chemical_formula_sum 'C44 H63 N11 Ni O14'
_chemical_formula_weight 1028.76
_space_group_crystal_system triclinic
_space_group_IT_number 2
_space_group_name_Hall '-P 1'
_space_group_name_H-M_alt 'P -1'
_symmetry_space_group_name_Hall '-P 1'
_symmetry_space_group_name_H-M 'P -1'
_atom_sites_solution_hydrogens mixed
_atom_sites_solution_primary dual
_audit_creation_date 2017-02-20
_audit_creation_method
;
Olex2 1.2
(compiled 2017.01.04 svn.r3372 for OlexSys, GUI svn.r5292)
;
_audit_update_record
;
2017-02-22 deposited with the CCDC.
2017-07-12 downloaded from the CCDC.
;
_cell_angle_alpha 101.496(3)
_cell_angle_beta 96.128(3)
_cell_angle_gamma 101.120(3)
_cell_formula_units_Z 2
_cell_length_a 10.6756(3)
_cell_length_b 12.8419(4)
_cell_length_c 19.8099(7)
_cell_measurement_reflns_used 8121
_cell_measurement_temperature 294(2)
_cell_measurement_theta_max 26.2520
_cell_measurement_theta_min 3.4880
_cell_volume 2581.45(15)
_computing_cell_refinement 'CrysAlisPro 1.171.38.46 (Rigaku OD, 2015)'
_computing_data_collection 'CrysAlisPro 1.171.38.46 (Rigaku OD, 2015)'
_computing_data_reduction 'CrysAlisPro 1.171.38.46 (Rigaku OD, 2015)'
_computing_molecular_graphics 'Olex2 (Dolomanov et al., 2009)'
_computing_publication_material 'Olex2 (Dolomanov et al., 2009)'
_computing_structure_refinement 'ShelXL (Sheldrick, 2015)'
_computing_structure_solution 'ShelXT (Sheldrick, 2015)'
_diffrn_ambient_temperature 294(2)
_diffrn_detector 'CCD plate'
_diffrn_detector_area_resol_mean 8.0667
_diffrn_detector_type Eos
_diffrn_measured_fraction_theta_full 0.999
_diffrn_measured_fraction_theta_max 0.997
_diffrn_measurement_details
;
List of Runs (angles in degrees, time in seconds):

  # Type    Start    End  Width  t~exp~   \w     \q     \k     \f   Frames
#--------------------------------------------------------------------------
  1  \w    -50.00  44.00   1.00   29.43    --   20.07 -57.00 150.00   94
  2  \w     -3.00  89.00   1.00   29.43    --   20.07  57.00 -60.00   92
  3  \w    -53.00  40.00   1.00   29.43    --   20.07 -37.00  30.00   93
  4  \w     50.00  98.00   1.00   29.43    --   20.07 178.00  90.00   48
  5  \w    -33.00   4.00   1.00   29.43    --  -22.02  37.00  60.00   37
  6  \w    -31.00  -5.00   1.00   29.43    --  -22.02  57.00  90.00   26
  7  \w    -25.00  19.00   1.00   29.43    --  -22.02 -99.00  90.00   44
  8  \w    -17.00   8.00   1.00   29.43    --  -22.02 -99.00 -60.00   25
;
_diffrn_measurement_device 'four-circle diffractometer'
_diffrn_measurement_device_type 'Xcalibur, Eos'
_diffrn_measurement_method '\w scans'
_diffrn_orient_matrix_type 'CrysAlisPro convention (1999,Acta A55,543-557)'
_diffrn_orient_matrix_UB_11 -0.0267126000
_diffrn_orient_matrix_UB_12 0.0034478000
_diffrn_orient_matrix_UB_13 -0.0336271000
_diffrn_orient_matrix_UB_21 -0.0146861000
_diffrn_orient_matrix_UB_22 0.0505415000
_diffrn_orient_matrix_UB_23 0.0145285000
_diffrn_orient_matrix_UB_31 0.0613411000
_diffrn_orient_matrix_UB_32 0.0277813000
_diffrn_orient_matrix_UB_33 -0.0049331000
_diffrn_radiation_monochromator graphite
_diffrn_radiation_probe x-ray
_diffrn_radiation_type MoK\a
_diffrn_radiation_wavelength 0.71073
_diffrn_reflns_av_R_equivalents 0.0226
_diffrn_reflns_av_unetI/netI 0.0352
_diffrn_reflns_Laue_measured_fraction_full 0.999
_diffrn_reflns_Laue_measured_fraction_max 0.997
_diffrn_reflns_limit_h_max 13
_diffrn_reflns_limit_h_min -13
_diffrn_reflns_limit_k_max 16
_diffrn_reflns_limit_k_min -13
_diffrn_reflns_limit_l_max 24
_diffrn_reflns_limit_l_min -24
_diffrn_reflns_number 20865
_diffrn_reflns_point_group_measured_fraction_full 0.999
_diffrn_reflns_point_group_measured_fraction_max 0.997
_diffrn_reflns_theta_full 26.000
_diffrn_reflns_theta_max 26.385
_diffrn_reflns_theta_min 2.975
_diffrn_source 'fine-focus sealed X-ray tube'
_diffrn_source_type 'Enhance (Mo) X-ray Source'
_exptl_absorpt_coefficient_mu 0.448
_exptl_absorpt_correction_T_max 0.930
_exptl_absorpt_correction_T_min 0.863
_exptl_absorpt_correction_type analytical
_exptl_absorpt_process_details
;
CrysAlisPro 1.171.38.46 (Rigaku Oxford Diffraction, 2015)
Analytical numeric absorption correction using a multifaceted crystal
            model based on expressions derived by R.C. Clark & J.S. Reid.
(Clark, R. C. & Reid, J. S. (1995). Acta Cryst. A51, 887-897)
Empirical absorption correction using spherical harmonics,
 implemented in SCALE3 ABSPACK scaling algorithm.
;
_exptl_crystal_colour violet
_exptl_crystal_colour_primary violet
_exptl_crystal_density_diffrn 1.324
_exptl_crystal_description prism
_exptl_crystal_F_000 1088
_exptl_crystal_size_max 0.476
_exptl_crystal_size_mid 0.358
_exptl_crystal_size_min 0.217
_refine_diff_density_max 1.415
_refine_diff_density_min -0.721
_refine_diff_density_rms 0.061
_refine_ls_extinction_method none
_refine_ls_goodness_of_fit_ref 1.021
_refine_ls_hydrogen_treatment mixed
_refine_ls_matrix_type full
_refine_ls_number_parameters 637
_refine_ls_number_reflns 10555
_refine_ls_number_restraints 6
_refine_ls_restrained_S_all 1.022
_refine_ls_R_factor_all 0.0744
_refine_ls_R_factor_gt 0.0581
_refine_ls_shift/su_max 0.001
_refine_ls_shift/su_mean 0.000
_refine_ls_structure_factor_coef Fsqd
_refine_ls_weighting_details 'w=1/[\s^2^(Fo^2^)+(0.0816P)^2^+2.3890P] where P=(Fo^2^+2Fc^2^)/3'
_refine_ls_weighting_scheme calc
_refine_ls_wR_factor_gt 0.1527
_refine_ls_wR_factor_ref 0.1650
_reflns_Friedel_coverage 0.000
_reflns_number_gt 8408
_reflns_number_total 10555
_reflns_threshold_expression 'I > 2\s(I)'
_cod_data_source_file c7nj00887b2.cif
_cod_data_source_block CCDC_1511706
_cod_original_cell_volume 2581.44(16)
_cod_database_code 7056433
_shelx_shelxl_version_number 2016/6
_chemical_oxdiff_formula 'C44 H63 N11 Ni O14'
_shelx_space_group_comment
;
The symmetry employed for this shelxl refinement is uniquely defined
by the following loop, which should always be used as a source of
symmetry information in preference to the above space-group names.
They are only intended as comments.
;
_reflns_odcompleteness_completeness 96.32
_reflns_odcompleteness_iscentric 1
_reflns_odcompleteness_theta 26.67
_olex2_refinement_description
;
1. Fixed Uiso
 At 1.2 times of:
  All C(H) groups, All C(H,H) groups, All N(H) groups
 At 1.5 times of:
  All C(H,H,H) groups
2. Restrained distances
 O14W-H14C
 0.86 with sigma of 0.02
 O14W-H14D
 0.86 with sigma of 0.02
 C31-C32
 1.54 with sigma of 0.04
 C30-C31
 1.54 with sigma of 0.04
 H13A-O13W
 0.86 with sigma of 0.02
 O13W-H13B
 0.86 with sigma of 0.02
3. Uiso/Uaniso restraints and constraints
Uanis(C29) = Uanis(C30) = Uanis(C32) = Uanis(C33)
4.a Ternary CH refined with riding coordinates:
 N2(H2)
4.b Secondary CH2 refined with riding coordinates:
 C6(H6A,H6B), C7(H7A,H7B), C14(H14A,H14B), C16(H16A,H16B), C22(H22A,H22B),
 C24(H24A,H24B), C38(H38A,H38B), C40(H40A,H40B), C30(H30A,H30B), C32(H32A,H32B)
4.c Aromatic/amide H refined with riding coordinates:
 N5(H5), N7(H7), C1(H1), C2(H2A), C3(H3), C4(H4), C9(H9), C10(H10), C11(H11),
 C12(H12), N8(H8), N9(H9A), N10(H10A), N11(H11A)
4.d Idealised Me refined as rotating group:
 C13(H13C,H13D,H13E), C17(H17A,H17B,H17C), C21(H21A,H21B,H21C), C25(H25A,H25B,
 H25C), C37(H37A,H37B,H37C), C41(H41A,H41B,H41C), C29(H29A,H29B,H29C), C33(H33A,
 H33B,H33C)
;
_olex2_submission_special_instructions 'No special instructions were received'
_oxdiff_exptl_absorpt_empirical_details
;
Empirical correction (ABSPACK) includes:
- Absorption correction using spherical harmonics
- Frame scaling
;
_oxdiff_exptl_absorpt_empirical_full_max 1.127
_oxdiff_exptl_absorpt_empirical_full_min 0.931

loop_
_space_group_symop_operation_xyz
'x, y, z'
'-x, -y, -z'

loop_
_atom_site_label
_atom_site_type_symbol
_atom_site_fract_x
_atom_site_fract_y
_atom_site_fract_z
_atom_site_U_iso_or_equiv
_atom_site_adp_type
_atom_site_occupancy
_atom_site_site_symmetry_order
_atom_site_calc_flag
_atom_site_refinement_flags_posn
Ni1 Ni 0.53924(3) 0.79179(3) 0.71418(2) 0.03564(12) Uani 1 1 d .
O1 O 0.6228(2) 0.66624(18) 0.82664(13) 0.0517(6) Uani 1 1 d .
O2 O 1.0410(2) 0.7951(2) 0.91049(14) 0.0636(7) Uani 1 1 d .
O3 O 0.8294(2) 0.94772(19) 0.74710(13) 0.0572(6) Uani 1 1 d .
O4 O 0.8324(2) 0.6511(2) 0.46699(12) 0.0562(6) Uani 1 1 d .
O5 O 0.6912(2) 0.60665(17) 0.66506(11) 0.0457(5) Uani 1 1 d .
O6 O 0.5869(2) 0.88325(17) 0.57733(12) 0.0482(5) Uani 1 1 d .
O13W O 0.5917(2) 0.95749(17) 0.71233(13) 0.0480(5) Uani 1 1 d D
N1 N 0.3666(2) 0.7768(2) 0.64509(14) 0.0452(6) Uani 1 1 d .
N2 N 0.4381(2) 0.6342(2) 0.71077(14) 0.0446(6) Uani 1 1 d .
H2 H 0.499352 0.589490 0.720803 0.053 Uiso 1 1 calc R
N3 N 0.4509(2) 0.8265(2) 0.80130(13) 0.0419(6) Uani 1 1 d .
N4 N 0.7180(2) 0.80604(18) 0.78278(12) 0.0349(5) Uani 1 1 d .
N5 N 0.8337(2) 0.7302(2) 0.86327(14) 0.0467(6) Uani 1 1 d .
H5 H 0.830955 0.678511 0.885136 0.056 Uiso 1 1 calc R
N6 N 0.6323(2) 0.74623(19) 0.62471(12) 0.0350(5) Uani 1 1 d .
N7 N 0.7663(3) 0.6393(2) 0.56869(13) 0.0449(6) Uani 1 1 d .
H7 H 0.811477 0.591329 0.571879 0.054 Uiso 1 1 calc R
C1 C 0.3208(3) 0.8562(3) 0.6251(2) 0.0563(8) Uani 1 1 d .
H1 H 0.361570 0.927851 0.646210 0.068 Uiso 1 1 calc R
C2 C 0.2159(4) 0.8373(4) 0.5748(2) 0.0701(11) Uani 1 1 d .
H2A H 0.186674 0.895040 0.561573 0.084 Uiso 1 1 calc R
C3 C 0.1544(4) 0.7319(4) 0.5442(2) 0.0731(12) Uani 1 1 d .
H3 H 0.082700 0.717232 0.509977 0.088 Uiso 1 1 calc R
C4 C 0.1994(3) 0.6481(3) 0.56444(19) 0.0589(9) Uani 1 1 d .
H4 H 0.158625 0.575989 0.544629 0.071 Uiso 1 1 calc R
C5 C 0.3069(3) 0.6738(3) 0.61503(17) 0.0480(7) Uani 1 1 d .
C6 C 0.3683(3) 0.5901(3) 0.64006(19) 0.0530(8) Uani 1 1 d .
H6A H 0.302235 0.526263 0.639463 0.064 Uiso 1 1 calc R
H6B H 0.427603 0.568112 0.609048 0.064 Uiso 1 1 calc R
C7 C 0.3483(3) 0.6366(3) 0.76305(19) 0.0515(8) Uani 1 1 d .
H7A H 0.352790 0.577366 0.786282 0.062 Uiso 1 1 calc R
H7B H 0.260861 0.624046 0.739038 0.062 Uiso 1 1 calc R
C8 C 0.3763(3) 0.7417(3) 0.81711(17) 0.0446(7) Uani 1 1 d .
C9 C 0.3240(3) 0.7515(3) 0.87860(19) 0.0568(9) Uani 1 1 d .
H9 H 0.272301 0.691305 0.888792 0.068 Uiso 1 1 calc R
C10 C 0.3495(4) 0.8507(4) 0.92395(19) 0.0626(10) Uani 1 1 d .
H10 H 0.315651 0.859060 0.965554 0.075 Uiso 1 1 calc R
C11 C 0.4260(4) 0.9379(3) 0.90716(19) 0.0592(9) Uani 1 1 d .
H11 H 0.443924 1.006530 0.936958 0.071 Uiso 1 1 calc R
C12 C 0.4752(3) 0.9223(3) 0.84613(17) 0.0497(7) Uani 1 1 d .
H12 H 0.528143 0.981446 0.835411 0.060 Uiso 1 1 calc R
C13 C 1.0369(5) 0.7628(5) 0.7329(3) 0.0958(16) Uani 1 1 d .
H13C H 0.955890 0.749568 0.702944 0.144 Uiso 1 1 calc GR
H13D H 1.034610 0.707433 0.759219 0.144 Uiso 1 1 calc GR
H13E H 1.105271 0.761229 0.705197 0.144 Uiso 1 1 calc GR
C14 C 1.0599(3) 0.8721(4) 0.7817(2) 0.0725(13) Uani 1 1 d .
H14A H 1.065943 0.927389 0.754525 0.087 Uiso 1 1 calc R
H14B H 1.142428 0.884708 0.811191 0.087 Uiso 1 1 calc R
C15 C 0.9546(3) 0.8861(3) 0.82887(17) 0.0462(7) Uani 1 1 d .
C16 C 0.9899(5) 0.9987(3) 0.8796(3) 0.0878(16) Uani 1 1 d .
H16A H 1.069002 1.003589 0.910303 0.105 Uiso 1 1 calc R
H16B H 1.006976 1.054234 0.852996 0.105 Uiso 1 1 calc R
C17 C 0.8880(7) 1.0228(5) 0.9234(3) 0.128(3) Uani 1 1 d .
H17A H 0.809999 1.020794 0.893700 0.191 Uiso 1 1 calc GR
H17B H 0.917366 1.093798 0.953748 0.191 Uiso 1 1 calc GR
H17C H 0.871460 0.969219 0.950824 0.191 Uiso 1 1 calc GR
C18 C 0.9483(3) 0.8012(3) 0.87123(16) 0.0443(7) Uani 1 1 d .
C19 C 0.7200(3) 0.7328(2) 0.82310(15) 0.0391(6) Uani 1 1 d .
C20 C 0.8273(3) 0.8795(2) 0.78327(16) 0.0399(6) Uani 1 1 d .
C21 C 0.9022(4) 0.9202(4) 0.5681(3) 0.0875(15) Uani 1 1 d .
H21A H 0.961540 0.982307 0.561279 0.131 Uiso 1 1 calc GR
H21B H 0.948048 0.864943 0.575150 0.131 Uiso 1 1 calc GR
H21C H 0.862024 0.941466 0.608193 0.131 Uiso 1 1 calc GR
C22 C 0.8011(4) 0.8765(3) 0.5053(2) 0.0681(11) Uani 1 1 d .
H22A H 0.843028 0.858498 0.464719 0.082 Uiso 1 1 calc R
H22B H 0.755736 0.933016 0.498460 0.082 Uiso 1 1 calc R
C23 C 0.7011(3) 0.7739(3) 0.51001(16) 0.0435(7) Uani 1 1 d .
C24 C 0.5976(4) 0.7387(4) 0.44485(19) 0.0709(11) Uani 1 1 d .
H24A H 0.562666 0.801019 0.438530 0.085 Uiso 1 1 calc R
H24B H 0.638238 0.716298 0.404478 0.085 Uiso 1 1 calc R
C25 C 0.4875(5) 0.6466(4) 0.4478(3) 0.0914(15) Uani 1 1 d .
H25A H 0.436015 0.619611 0.402580 0.137 Uiso 1 1 calc GR
H25B H 0.434936 0.672847 0.480879 0.137 Uiso 1 1 calc GR
H25C H 0.521641 0.588968 0.461736 0.137 Uiso 1 1 calc GR
C26 C 0.7722(3) 0.6839(2) 0.51235(15) 0.0409(6) Uani 1 1 d .
C27 C 0.6943(3) 0.6636(2) 0.62193(15) 0.0363(6) Uani 1 1 d .
C28 C 0.6370(3) 0.8037(2) 0.57387(15) 0.0375(6) Uani 1 1 d .
O14W O 1.0650(3) 0.6529(3) 0.9998(2) 0.0920(11) Uani 1 1 d D
O7 O 0.9383(2) 0.5001(2) 0.59462(13) 0.0597(6) Uani 1 1 d .
O8 O 0.7523(3) 0.3995(2) 0.77092(16) 0.0762(8) Uani 1 1 d .
O9 O 1.0924(4) 0.2507(3) 0.6871(2) 0.0995(12) Uani 1 1 d .
N8 N 1.0170(3) 0.3776(2) 0.64403(14) 0.0483(6) Uani 1 1 d .
H8 H 1.074841 0.378021 0.616941 0.058 Uiso 1 1 calc R
N9 N 0.8506(3) 0.4518(2) 0.68560(14) 0.0456(6) Uani 1 1 d .
H9A H 0.804482 0.499743 0.685305 0.055 Uiso 1 1 calc R
C37 C 0.7516(7) 0.1711(4) 0.6364(4) 0.113(2) Uani 1 1 d .
H37A H 0.690520 0.216884 0.635089 0.169 Uiso 1 1 calc GR
H37B H 0.706951 0.096101 0.621399 0.169 Uiso 1 1 calc GR
H37C H 0.813300 0.187388 0.606069 0.169 Uiso 1 1 calc GR
C38 C 0.8204(5) 0.1913(3) 0.7096(3) 0.0836(14) Uani 1 1 d .
H38A H 0.869082 0.135469 0.712284 0.100 Uiso 1 1 calc R
H38B H 0.756474 0.184347 0.740731 0.100 Uiso 1 1 calc R
C39 C 0.9130(4) 0.3038(3) 0.7354(2) 0.0579(9) Uani 1 1 d .
C40 C 0.9787(5) 0.3184(5) 0.8111(2) 0.0911(17) Uani 1 1 d .
H40A H 0.912430 0.308319 0.840548 0.109 Uiso 1 1 calc R
H40B H 1.027362 0.262255 0.812700 0.109 Uiso 1 1 calc R
C41 C 1.0693(6) 0.4296(6) 0.8404(3) 0.117(2) Uani 1 1 d .
H41A H 1.113352 0.430969 0.885563 0.175 Uiso 1 1 calc GR
H41B H 1.020159 0.485193 0.844470 0.175 Uiso 1 1 calc GR
H41C H 1.131413 0.442669 0.809722 0.175 Uiso 1 1 calc GR
C42 C 0.8323(3) 0.3882(3) 0.73327(18) 0.0509(8) Uani 1 1 d .
C43 C 0.9351(3) 0.4463(2) 0.63858(16) 0.0423(7) Uani 1 1 d .
C44 C 1.0161(4) 0.3080(3) 0.6885(2) 0.0610(10) Uani 1 1 d .
O10 O 0.8022(2) 0.5401(2) 0.93320(14) 0.0624(7) Uani 1 1 d .
O11 O 0.6105(3) 0.1895(2) 0.91286(17) 0.0784(8) Uani 1 1 d .
O12 O 0.3957(3) 0.4260(3) 0.8220(3) 0.1213(16) Uani 1 1 d .
N10 N 0.7008(3) 0.3664(2) 0.92859(15) 0.0518(7) Uani 1 1 d .
H10A H 0.767303 0.357489 0.953457 0.062 Uiso 1 1 calc R
N11 N 0.5955(3) 0.4825(2) 0.88111(15) 0.0503(7) Uani 1 1 d .
H11A H 0.596128 0.546793 0.874537 0.060 Uiso 1 1 calc R
C29 C 0.4507(8) 0.1984(6) 0.7605(4) 0.1380(13) Uani 1 1 d .
H29A H 0.388686 0.155991 0.721269 0.207 Uiso 1 1 calc GR
H29B H 0.519616 0.161579 0.767439 0.207 Uiso 1 1 calc GR
H29C H 0.484925 0.268534 0.751957 0.207 Uiso 1 1 calc GR
C30 C 0.3862(8) 0.2125(6) 0.8247(4) 0.1380(13) Uani 1 1 d D
H30A H 0.303782 0.231733 0.814672 0.166 Uiso 1 1 calc R
H30B H 0.371589 0.145594 0.841251 0.166 Uiso 1 1 calc R
C31 C 0.4728(4) 0.2986(3) 0.8759(3) 0.0758(13) Uani 1 1 d D
C32 C 0.3909(8) 0.3241(6) 0.9481(4) 0.1380(13) Uani 1 1 d D
H32A H 0.446855 0.382048 0.983924 0.166 Uiso 1 1 calc R
H32B H 0.315112 0.350186 0.933882 0.166 Uiso 1 1 calc R
C33 C 0.3540(8) 0.2395(6) 0.9758(4) 0.1380(13) Uani 1 1 d .
H33A H 0.311323 0.177342 0.939573 0.207 Uiso 1 1 calc GR
H33B H 0.295638 0.256249 1.007976 0.207 Uiso 1 1 calc GR
H33C H 0.428274 0.223482 1.000051 0.207 Uiso 1 1 calc GR
C34 C 0.5993(4) 0.2778(3) 0.90575(19) 0.0560(8) Uani 1 1 d .
C35 C 0.7055(3) 0.4674(3) 0.91537(17) 0.0475(7) Uani 1 1 d .
C36 C 0.4838(4) 0.4054(3) 0.8561(2) 0.0659(10) Uani 1 1 d .
H14C H 1.058(6) 0.685(4) 0.967(2) 0.112(19) Uiso 1 1 d D
H14D H 0.996(4) 0.605(4) 0.984(3) 0.13(2) Uiso 1 1 d D
H13A H 0.581(5) 0.942(4) 0.6673(10) 0.106(19) Uiso 1 1 d D
H13B H 0.673(3) 0.967(5) 0.730(3) 0.15(3) Uiso 1 1 d D

loop_
_atom_site_aniso_label
_atom_site_aniso_U_11
_atom_site_aniso_U_22
_atom_site_aniso_U_33
_atom_site_aniso_U_23
_atom_site_aniso_U_13
_atom_site_aniso_U_12
Ni1 0.0315(2) 0.0388(2) 0.0377(2) 0.00839(15) 0.00536(14) 0.01047(14)
O1 0.0375(11) 0.0529(13) 0.0702(15) 0.0328(12) 0.0053(10) 0.0054(10)
O2 0.0422(13) 0.0852(18) 0.0671(16) 0.0403(14) -0.0084(11) 0.0079(12)
O3 0.0475(13) 0.0597(14) 0.0704(16) 0.0395(13) 0.0009(11) 0.0051(11)
O4 0.0606(14) 0.0708(15) 0.0466(13) 0.0144(11) 0.0250(11) 0.0265(12)
O5 0.0521(12) 0.0455(12) 0.0509(12) 0.0218(10) 0.0187(10) 0.0208(10)
O6 0.0556(13) 0.0478(12) 0.0517(13) 0.0190(10) 0.0122(10) 0.0263(10)
O13W 0.0569(14) 0.0363(11) 0.0514(14) 0.0109(10) 0.0023(11) 0.0141(10)
N1 0.0321(13) 0.0546(15) 0.0474(15) 0.0085(12) 0.0057(11) 0.0091(11)
N2 0.0402(14) 0.0392(13) 0.0524(15) 0.0091(11) 0.0072(11) 0.0052(10)
N3 0.0376(13) 0.0471(14) 0.0443(14) 0.0118(11) 0.0078(11) 0.0150(11)
N4 0.0351(12) 0.0360(12) 0.0352(12) 0.0117(10) 0.0019(9) 0.0095(9)
N5 0.0383(13) 0.0550(15) 0.0522(15) 0.0298(13) 0.0007(11) 0.0084(11)
N6 0.0348(12) 0.0383(12) 0.0352(12) 0.0105(10) 0.0076(9) 0.0123(10)
N7 0.0529(15) 0.0485(14) 0.0454(14) 0.0167(12) 0.0193(12) 0.0276(12)
C1 0.0392(17) 0.065(2) 0.069(2) 0.0202(18) 0.0057(16) 0.0160(15)
C2 0.049(2) 0.090(3) 0.080(3) 0.036(2) 0.0048(19) 0.022(2)
C3 0.0400(19) 0.115(4) 0.061(2) 0.023(2) -0.0061(17) 0.014(2)
C4 0.0391(17) 0.079(2) 0.049(2) 0.0054(18) 0.0024(14) 0.0025(16)
C5 0.0358(16) 0.063(2) 0.0455(17) 0.0105(15) 0.0110(13) 0.0112(14)
C6 0.0464(18) 0.0432(17) 0.060(2) -0.0004(15) 0.0066(15) 0.0011(14)
C7 0.0415(17) 0.0517(19) 0.062(2) 0.0186(16) 0.0108(15) 0.0051(14)
C8 0.0342(15) 0.0525(18) 0.0485(18) 0.0107(14) 0.0018(13) 0.0161(13)
C9 0.0458(19) 0.070(2) 0.060(2) 0.0244(19) 0.0134(16) 0.0111(16)
C10 0.057(2) 0.094(3) 0.0415(19) 0.0151(19) 0.0136(16) 0.024(2)
C11 0.067(2) 0.062(2) 0.049(2) 0.0051(17) 0.0093(17) 0.0241(18)
C12 0.0547(19) 0.0474(18) 0.0500(19) 0.0115(15) 0.0089(15) 0.0173(15)
C13 0.076(3) 0.149(5) 0.075(3) 0.022(3) 0.028(3) 0.050(3)
C14 0.0370(18) 0.112(3) 0.082(3) 0.060(3) 0.0089(18) 0.0095(19)
C15 0.0378(16) 0.0488(17) 0.0506(18) 0.0200(14) -0.0036(13) 0.0024(13)
C16 0.098(4) 0.051(2) 0.092(3) 0.009(2) -0.040(3) 0.000(2)
C17 0.170(6) 0.105(4) 0.086(4) -0.038(3) -0.031(4) 0.066(4)
C18 0.0382(16) 0.0545(18) 0.0420(16) 0.0168(14) 0.0011(13) 0.0113(13)
C19 0.0365(15) 0.0419(15) 0.0413(16) 0.0135(13) 0.0037(12) 0.0110(12)
C20 0.0385(15) 0.0405(15) 0.0413(16) 0.0140(13) 0.0032(12) 0.0071(12)
C21 0.060(3) 0.063(3) 0.133(4) 0.014(3) 0.031(3) -0.002(2)
C22 0.084(3) 0.056(2) 0.081(3) 0.033(2) 0.044(2) 0.021(2)
C23 0.0487(17) 0.0485(17) 0.0403(16) 0.0173(13) 0.0119(13) 0.0168(14)
C24 0.085(3) 0.093(3) 0.0413(19) 0.0097(19) 0.0009(18) 0.046(2)
C25 0.072(3) 0.094(3) 0.085(3) -0.020(3) -0.023(2) 0.022(3)
C26 0.0401(15) 0.0460(16) 0.0372(15) 0.0082(13) 0.0093(12) 0.0103(13)
C27 0.0367(14) 0.0358(14) 0.0374(15) 0.0084(12) 0.0076(11) 0.0090(11)
C28 0.0331(14) 0.0421(15) 0.0389(15) 0.0115(12) 0.0044(11) 0.0102(12)
O14W 0.078(2) 0.089(2) 0.107(3) 0.055(2) -0.0306(19) 0.0015(18)
O7 0.0679(16) 0.0671(15) 0.0663(16) 0.0373(13) 0.0320(13) 0.0334(13)
O8 0.0822(19) 0.092(2) 0.085(2) 0.0441(17) 0.0547(17) 0.0442(16)
O9 0.113(3) 0.124(3) 0.121(3) 0.079(2) 0.066(2) 0.091(2)
N8 0.0486(15) 0.0574(16) 0.0528(16) 0.0234(13) 0.0233(12) 0.0250(12)
N9 0.0479(15) 0.0449(14) 0.0553(16) 0.0190(12) 0.0220(12) 0.0219(11)
C37 0.133(5) 0.055(3) 0.134(5) 0.015(3) 0.009(4) -0.007(3)
C38 0.098(3) 0.059(2) 0.118(4) 0.047(3) 0.051(3) 0.030(2)
C39 0.068(2) 0.062(2) 0.065(2) 0.0359(18) 0.0311(18) 0.0320(18)
C40 0.094(3) 0.145(5) 0.074(3) 0.065(3) 0.039(3) 0.065(4)
C41 0.089(4) 0.176(7) 0.083(4) 0.023(4) 0.005(3) 0.032(4)
C42 0.0538(19) 0.0534(19) 0.056(2) 0.0222(16) 0.0242(16) 0.0185(15)
C43 0.0446(16) 0.0403(15) 0.0465(17) 0.0132(13) 0.0142(13) 0.0128(13)
C44 0.068(2) 0.069(2) 0.069(2) 0.037(2) 0.0304(19) 0.0387(19)
O10 0.0561(15) 0.0525(14) 0.0756(17) 0.0266(13) -0.0055(12) 0.0010(12)
O11 0.086(2) 0.0479(15) 0.103(2) 0.0285(15) 0.0028(17) 0.0128(13)
O12 0.067(2) 0.072(2) 0.216(5) 0.053(3) -0.043(2) 0.0081(16)
N10 0.0552(16) 0.0495(15) 0.0542(16) 0.0247(13) 0.0005(13) 0.0106(13)
N11 0.0464(15) 0.0428(14) 0.0659(18) 0.0225(13) 0.0075(13) 0.0097(12)
C29 0.148(3) 0.112(3) 0.168(4) 0.038(2) 0.062(3) 0.036(2)
C30 0.148(3) 0.112(3) 0.168(4) 0.038(2) 0.062(3) 0.036(2)
C31 0.065(2) 0.062(2) 0.093(3) 0.039(2) -0.014(2) -0.0122(19)
C32 0.148(3) 0.112(3) 0.168(4) 0.038(2) 0.062(3) 0.036(2)
C33 0.148(3) 0.112(3) 0.168(4) 0.038(2) 0.062(3) 0.036(2)
C34 0.065(2) 0.0484(19) 0.058(2) 0.0230(16) 0.0088(17) 0.0089(16)
C35 0.0499(18) 0.0495(18) 0.0465(18) 0.0186(14) 0.0088(14) 0.0103(15)
C36 0.049(2) 0.059(2) 0.092(3) 0.028(2) 0.0012(19) 0.0115(17)

loop_
_atom_type_symbol
_atom_type_description
_atom_type_scat_dispersion_real
_atom_type_scat_dispersion_imag
_atom_type_scat_source
C C 0.0033 0.0016 'International Tables Vol C Tables 4.2.6.8 and 6.1.1.4'
H H 0.0000 0.0000 'International Tables Vol C Tables 4.2.6.8 and 6.1.1.4'
N N 0.0061 0.0033 'International Tables Vol C Tables 4.2.6.8 and 6.1.1.4'
Ni Ni 0.3393 1.1124 'International Tables Vol C Tables 4.2.6.8 and 6.1.1.4'
O O 0.0106 0.0060 'International Tables Vol C Tables 4.2.6.8 and 6.1.1.4'

loop_
_exptl_crystal_face_index_h
_exptl_crystal_face_index_k
_exptl_crystal_face_index_l
_exptl_crystal_face_perp_dist
0 18 -4 0.1330
1 -18 3 0.0858
0 -5 -24 0.1787
-13 -5 9 0.1698
13 6 -6 0.1973
12 8 -9 0.1889
-12 -6 11 0.1526
8 -8 -20 0.2406
-2 17 -15 0.0968
0 12 15 0.1639
-1 9 -26 0.1592
3 -2 26 0.1738
3 -17 15 0.1132
15 -5 1 0.2102
-6 -7 -17 0.1393

loop_
_geom_angle_atom_site_label_1
_geom_angle_atom_site_label_2
_geom_angle_atom_site_label_3
_geom_angle
O13W Ni1 N1 89.47(10)
O13W Ni1 N4 90.55(9)
O13W Ni1 N6 91.41(9)
N1 Ni1 N4 178.68(9)
N1 Ni1 N6 88.68(9)
N2 Ni1 O13W 164.82(10)
N2 Ni1 N1 77.16(10)
N2 Ni1 N4 102.98(9)
N2 Ni1 N6 95.40(9)
N3 Ni1 O13W 91.83(10)
N3 Ni1 N1 92.57(10)
N3 Ni1 N2 81.75(10)
N3 Ni1 N4 88.75(9)
N3 Ni1 N6 176.54(9)
N6 Ni1 N4 90.00(9)
Ni1 O13W H13A 91(3)
Ni1 O13W H13B 96(4)
H13A O13W H13B 112(6)
C1 N1 Ni1 127.4(2)
C1 N1 C5 118.4(3)
C5 N1 Ni1 114.0(2)
Ni1 N2 H2 109.4
C6 N2 Ni1 107.13(19)
C6 N2 H2 109.4
C6 N2 C7 111.4(3)
C7 N2 Ni1 110.16(19)
C7 N2 H2 109.4
C8 N3 Ni1 115.9(2)
C12 N3 Ni1 125.1(2)
C12 N3 C8 118.5(3)
C19 N4 Ni1 117.55(18)
C20 N4 Ni1 122.96(18)
C20 N4 C19 119.3(2)
C18 N5 H5 116.9
C18 N5 C19 126.2(2)
C19 N5 H5 116.9
C27 N6 Ni1 118.82(17)
C27 N6 C28 119.7(2)
C28 N6 Ni1 121.30(18)
C26 N7 H7 116.8
C26 N7 C27 126.3(2)
C27 N7 H7 116.8
N1 C1 H1 118.6
N1 C1 C2 122.8(4)
C2 C1 H1 118.6
C1 C2 H2A 120.6
C1 C2 C3 118.8(4)
C3 C2 H2A 120.6
C2 C3 H3 120.2
C2 C3 C4 119.5(3)
C4 C3 H3 120.2
C3 C4 H4 120.9
C3 C4 C5 118.2(4)
C5 C4 H4 120.9
N1 C5 C4 122.3(3)
N1 C5 C6 114.2(3)
C4 C5 C6 123.5(3)
N2 C6 C5 110.4(3)
N2 C6 H6A 109.6
N2 C6 H6B 109.6
C5 C6 H6A 109.6
C5 C6 H6B 109.6
H6A C6 H6B 108.1
N2 C7 H7A 108.8
N2 C7 H7B 108.8
N2 C7 C8 113.9(3)
H7A C7 H7B 107.7
C8 C7 H7A 108.8
C8 C7 H7B 108.8
N3 C8 C7 115.9(3)
N3 C8 C9 121.7(3)
C9 C8 C7 122.4(3)
C8 C9 H9 120.4
C10 C9 C8 119.1(3)
C10 C9 H9 120.4
C9 C10 H10 120.5
C9 C10 C11 118.9(3)
C11 C10 H10 120.5
C10 C11 H11 120.5
C12 C11 C10 118.9(4)
C12 C11 H11 120.5
N3 C12 C11 122.9(3)
N3 C12 H12 118.6
C11 C12 H12 118.6
H13C C13 H13D 109.5
H13C C13 H13E 109.5
H13D C13 H13E 109.5
C14 C13 H13C 109.5
C14 C13 H13D 109.5
C14 C13 H13E 109.5
C13 C14 H14A 108.6
C13 C14 H14B 108.6
C13 C14 C15 114.7(3)
H14A C14 H14B 107.6
C15 C14 H14A 108.6
C15 C14 H14B 108.6
C16 C15 C14 111.0(3)
C18 C15 C14 107.8(3)
C18 C15 C16 107.9(3)
C18 C15 C20 113.9(2)
C20 C15 C14 109.0(3)
C20 C15 C16 107.3(3)
C15 C16 H16A 108.6
C15 C16 H16B 108.6
H16A C16 H16B 107.6
C17 C16 C15 114.5(4)
C17 C16 H16A 108.6
C17 C16 H16B 108.6
C16 C17 H17A 109.5
C16 C17 H17B 109.5
C16 C17 H17C 109.5
H17A C17 H17B 109.5
H17A C17 H17C 109.5
H17B C17 H17C 109.5
O2 C18 N5 121.1(3)
O2 C18 C15 122.4(3)
N5 C18 C15 116.5(3)
O1 C19 N4 122.4(3)
O1 C19 N5 116.7(3)
N4 C19 N5 120.9(2)
O3 C20 N4 121.3(3)
O3 C20 C15 115.6(3)
N4 C20 C15 123.1(2)
H21A C21 H21B 109.5
H21A C21 H21C 109.5
H21B C21 H21C 109.5
C22 C21 H21A 109.5
C22 C21 H21B 109.5
C22 C21 H21C 109.5
C21 C22 H22A 108.8
C21 C22 H22B 108.8
C21 C22 C23 113.8(3)
H22A C22 H22B 107.7
C23 C22 H22A 108.8
C23 C22 H22B 108.8
C24 C23 C22 109.9(3)
C26 C23 C22 107.5(3)
C26 C23 C24 108.7(3)
C26 C23 C28 113.8(2)
C28 C23 C22 107.9(3)
C28 C23 C24 109.0(3)
C23 C24 H24A 108.7
C23 C24 H24B 108.7
H24A C24 H24B 107.6
C25 C24 C23 114.1(3)
C25 C24 H24A 108.7
C25 C24 H24B 108.7
C24 C25 H25A 109.5
C24 C25 H25B 109.5
C24 C25 H25C 109.5
H25A C25 H25B 109.5
H25A C25 H25C 109.5
H25B C25 H25C 109.5
O4 C26 N7 120.2(3)
O4 C26 C23 123.3(3)
N7 C26 C23 116.4(2)
O5 C27 N6 123.1(3)
O5 C27 N7 116.6(2)
N6 C27 N7 120.3(2)
O6 C28 N6 120.8(3)
O6 C28 C23 116.4(2)
N6 C28 C23 122.8(2)
H14C O14W H14D 94(5)
C43 N8 H8 116.8
C43 N8 C44 126.4(3)
C44 N8 H8 116.8
C42 N9 H9A 116.9
C43 N9 H9A 116.9
C43 N9 C42 126.3(3)
H37A C37 H37B 109.5
H37A C37 H37C 109.5
H37B C37 H37C 109.5
C38 C37 H37A 109.5
C38 C37 H37B 109.5
C38 C37 H37C 109.5
C37 C38 H38A 108.7
C37 C38 H38B 108.7
C37 C38 C39 114.2(3)
H38A C38 H38B 107.6
C39 C38 H38A 108.7
C39 C38 H38B 108.7
C38 C39 C40 110.9(4)
C42 C39 C38 106.9(3)
C42 C39 C40 109.0(3)
C42 C39 C44 114.6(3)
C44 C39 C38 106.9(3)
C44 C39 C40 108.6(3)
C39 C40 H40A 108.9
C39 C40 H40B 108.9
H40A C40 H40B 107.7
C41 C40 C39 113.6(4)
C41 C40 H40A 108.9
C41 C40 H40B 108.9
C40 C41 H41A 109.5
C40 C41 H41B 109.5
C40 C41 H41C 109.5
H41A C41 H41B 109.5
H41A C41 H41C 109.5
H41B C41 H41C 109.5
O8 C42 N9 119.8(3)
O8 C42 C39 122.2(3)
N9 C42 C39 118.0(3)
O7 C43 N8 121.6(3)
O7 C43 N9 122.0(3)
N9 C43 N8 116.4(3)
O9 C44 N8 119.6(3)
O9 C44 C39 122.7(3)
N8 C44 C39 117.7(3)
C34 N10 H10A 117.1
C35 N10 H10A 117.1
C35 N10 C34 125.9(3)
C35 N11 H11A 116.8
C35 N11 C36 126.3(3)
C36 N11 H11A 116.8
H29A C29 H29B 109.5
H29A C29 H29C 109.5
H29B C29 H29C 109.5
C30 C29 H29A 109.5
C30 C29 H29B 109.5
C30 C29 H29C 109.5
C29 C30 H30A 110.5
C29 C30 H30B 110.5
H30A C30 H30B 108.7
C31 C30 C29 106.1(6)
C31 C30 H30A 110.5
C31 C30 H30B 110.5
C30 C31 C32 106.2(5)
C30 C31 C34 118.4(5)
C30 C31 C36 111.8(4)
C34 C31 C32 104.5(4)
C36 C31 C32 99.1(4)
C36 C31 C34 114.3(3)
C31 C32 H32A 108.4
C31 C32 H32B 108.4
H32A C32 H32B 107.5
C33 C32 C31 115.4(6)
C33 C32 H32A 108.4
C33 C32 H32B 108.4
C32 C33 H33A 109.5
C32 C33 H33B 109.5
C32 C33 H33C 109.5
H33A C33 H33B 109.5
H33A C33 H33C 109.5
H33B C33 H33C 109.5
O11 C34 N10 120.6(4)
O11 C34 C31 122.2(3)
N10 C34 C31 117.0(3)
O10 C35 N10 122.3(3)
O10 C35 N11 121.6(3)
N11 C35 N10 116.1(3)
O12 C36 N11 120.4(4)
O12 C36 C31 121.6(4)
N11 C36 C31 117.9(3)

loop_
_geom_bond_atom_site_label_1
_geom_bond_atom_site_label_2
_geom_bond_distance
Ni1 O13W 2.102(2)
Ni1 N1 2.127(3)
Ni1 N2 2.086(2)
Ni1 N3 2.066(2)
Ni1 N4 2.176(2)
Ni1 N6 2.158(2)
O1 C19 1.229(3)
O2 C18 1.217(4)
O3 C20 1.236(3)
O4 C26 1.214(4)
O5 C27 1.230(3)
O6 C28 1.235(3)
O13W H13A 0.865(19)
O13W H13B 0.88(2)
N1 C1 1.321(4)
N1 C5 1.339(4)
N2 H2 0.9800
N2 C6 1.462(4)
N2 C7 1.484(4)
N3 C8 1.332(4)
N3 C12 1.328(4)
N4 C19 1.351(3)
N4 C20 1.350(4)
N5 H5 0.8600
N5 C18 1.350(4)
N5 C19 1.389(4)
N6 C27 1.350(3)
N6 C28 1.362(4)
N7 H7 0.8600
N7 C26 1.354(4)
N7 C27 1.391(4)
C1 H1 0.9300
C1 C2 1.366(5)
C2 H2A 0.9300
C2 C3 1.370(6)
C3 H3 0.9300
C3 C4 1.370(6)
C4 H4 0.9300
C4 C5 1.381(5)
C5 C6 1.498(5)
C6 H6A 0.9700
C6 H6B 0.9700
C7 H7A 0.9700
C7 H7B 0.9700
C7 C8 1.503(5)
C8 C9 1.387(5)
C9 H9 0.9300
C9 C10 1.364(6)
C10 H10 0.9300
C10 C11 1.373(6)
C11 H11 0.9300
C11 C12 1.363(5)
C12 H12 0.9300
C13 H13C 0.9600
C13 H13D 0.9600
C13 H13E 0.9600
C13 C14 1.497(7)
C14 H14A 0.9700
C14 H14B 0.9700
C14 C15 1.551(5)
C15 C16 1.540(5)
C15 C18 1.499(4)
C15 C20 1.527(4)
C16 H16A 0.9700
C16 H16B 0.9700
C16 C17 1.502(9)
C17 H17A 0.9600
C17 H17B 0.9600
C17 H17C 0.9600
C21 H21A 0.9600
C21 H21B 0.9600
C21 H21C 0.9600
C21 C22 1.493(7)
C22 H22A 0.9700
C22 H22B 0.9700
C22 C23 1.553(5)
C23 C24 1.537(5)
C23 C26 1.505(4)
C23 C28 1.520(4)
C24 H24A 0.9700
C24 H24B 0.9700
C24 C25 1.513(7)
C25 H25A 0.9600
C25 H25B 0.9600
C25 H25C 0.9600
O14W H14C 0.84(2)
O14W H14D 0.85(2)
O7 C43 1.214(4)
O8 C42 1.203(4)
O9 C44 1.198(4)
N8 H8 0.8600
N8 C43 1.367(4)
N8 C44 1.374(4)
N9 H9A 0.8600
N9 C42 1.372(4)
N9 C43 1.365(4)
C37 H37A 0.9600
C37 H37B 0.9600
C37 H37C 0.9600
C37 C38 1.503(8)
C38 H38A 0.9700
C38 H38B 0.9700
C38 C39 1.540(6)
C39 C40 1.546(6)
C39 C42 1.513(5)
C39 C44 1.514(5)
C40 H40A 0.9700
C40 H40B 0.9700
C40 C41 1.526(8)
C41 H41A 0.9600
C41 H41B 0.9600
C41 H41C 0.9600
O10 C35 1.217(4)
O11 C34 1.196(4)
O12 C36 1.201(5)
N10 H10A 0.8600
N10 C34 1.374(4)
N10 C35 1.366(4)
N11 H11A 0.8600
N11 C35 1.359(4)
N11 C36 1.367(5)
C29 H29A 0.9600
C29 H29B 0.9600
C29 H29C 0.9600
C29 C30 1.505(9)
C30 H30A 0.9700
C30 H30B 0.9700
C30 C31 1.437(8)
C31 C32 1.763(8)
C31 C34 1.509(6)
C31 C36 1.487(5)
C32 H32A 0.9700
C32 H32B 0.9700
C32 C33 1.325(8)
C33 H33A 0.9600
C33 H33B 0.9600
C33 H33C 0.9600

loop_
_geom_hbond_atom_site_label_D
_geom_hbond_atom_site_label_H
_geom_hbond_atom_site_label_A
_geom_hbond_distance_DH
_geom_hbond_distance_HA
_geom_hbond_distance_DA
_geom_hbond_angle_DHA
_geom_hbond_site_symmetry_A
N5 H5 O10 0.86 2.16 3.021(3) 173.4 .
N7 H7 O7 0.86 2.03 2.875(3) 169.2 .
N8 H8 O4 0.86 2.03 2.866(3) 163.1 2_766
N9 H9A O5 0.86 2.06 2.915(3) 169.5 .
N10 H10A O14W 0.86 1.97 2.820(4) 171.1 2_767
N11 H11A O1 0.86 1.95 2.763(3) 157.1 .
O14W H14C O2 0.84(2) 1.99(3) 2.811(4) 164(6) .
O14W H14D O10 0.85(2) 2.13(3) 2.931(4) 157(6) .

loop_
_geom_torsion_atom_site_label_1
_geom_torsion_atom_site_label_2
_geom_torsion_atom_site_label_3
_geom_torsion_atom_site_label_4
_geom_torsion
Ni1 N1 C1 C2 172.9(3)
Ni1 N1 C5 C4 -174.6(2)
Ni1 N1 C5 C6 4.2(3)
Ni1 N2 C6 C5 -43.5(3)
Ni1 N2 C7 C8 -15.7(3)
Ni1 N3 C8 C7 -10.3(3)
Ni1 N3 C8 C9 172.1(2)
Ni1 N3 C12 C11 -171.9(3)
Ni1 N4 C19 O1 -6.6(4)
Ni1 N4 C19 N5 173.9(2)
Ni1 N4 C20 O3 4.4(4)
Ni1 N4 C20 C15 -177.0(2)
Ni1 N6 C27 O5 6.4(4)
Ni1 N6 C27 N7 -173.4(2)
Ni1 N6 C28 O6 -0.6(4)
Ni1 N6 C28 C23 -179.8(2)
N1 C1 C2 C3 0.8(6)
N1 C5 C6 N2 26.3(4)
N2 C7 C8 N3 17.6(4)
N2 C7 C8 C9 -164.9(3)
N3 C8 C9 C10 0.1(5)
C1 N1 C5 C4 -0.2(5)
C1 N1 C5 C6 178.6(3)
C1 C2 C3 C4 -0.2(6)
C2 C3 C4 C5 -0.6(6)
C3 C4 C5 N1 0.8(5)
C3 C4 C5 C6 -177.9(3)
C4 C5 C6 N2 -154.9(3)
C5 N1 C1 C2 -0.6(5)
C6 N2 C7 C8 -134.5(3)
C7 N2 C6 C5 77.1(3)
C7 C8 C9 C10 -177.3(3)
C8 N3 C12 C11 -0.8(5)
C8 C9 C10 C11 0.2(5)
C9 C10 C11 C12 -0.8(6)
C10 C11 C12 N3 1.1(5)
C12 N3 C8 C7 177.7(3)
C12 N3 C8 C9 0.2(4)
C13 C14 C15 C16 177.2(4)
C13 C14 C15 C18 59.2(4)
C13 C14 C15 C20 -64.8(4)
C14 C15 C16 C17 175.3(4)
C14 C15 C18 O2 59.1(4)
C14 C15 C18 N5 -120.3(3)
C14 C15 C20 O3 -58.9(4)
C14 C15 C20 N4 122.4(3)
C16 C15 C18 O2 -60.8(5)
C16 C15 C18 N5 119.8(4)
C16 C15 C20 O3 61.3(4)
C16 C15 C20 N4 -117.4(4)
C18 N5 C19 O1 -174.4(3)
C18 N5 C19 N4 5.2(5)
C18 C15 C16 C17 -66.8(5)
C18 C15 C20 O3 -179.3(3)
C18 C15 C20 N4 2.0(4)
C19 N4 C20 O3 180.0(3)
C19 N4 C20 C15 -1.4(4)
C19 N5 C18 O2 176.3(3)
C19 N5 C18 C15 -4.3(5)
C20 N4 C19 O1 177.6(3)
C20 N4 C19 N5 -1.9(4)
C20 C15 C16 C17 56.3(5)
C20 C15 C18 O2 -179.8(3)
C20 C15 C18 N5 0.8(4)
C21 C22 C23 C24 177.1(3)
C21 C22 C23 C26 -64.8(4)
C21 C22 C23 C28 58.4(4)
C22 C23 C24 C25 -173.8(3)
C22 C23 C26 O4 -58.4(4)
C22 C23 C26 N7 121.7(3)
C22 C23 C28 O6 54.7(4)
C22 C23 C28 N6 -126.1(3)
C24 C23 C26 O4 60.5(4)
C24 C23 C26 N7 -119.4(3)
C24 C23 C28 O6 -64.6(4)
C24 C23 C28 N6 114.6(3)
C26 N7 C27 O5 172.9(3)
C26 N7 C27 N6 -7.3(5)
C26 C23 C24 C25 68.9(4)
C26 C23 C28 O6 174.0(3)
C26 C23 C28 N6 -6.9(4)
C27 N6 C28 O6 -176.1(3)
C27 N6 C28 C23 4.8(4)
C27 N7 C26 O4 -175.4(3)
C27 N7 C26 C23 4.5(5)
C28 N6 C27 O5 -178.0(3)
C28 N6 C27 N7 2.1(4)
C28 C23 C24 C25 -55.7(4)
C28 C23 C26 O4 -177.9(3)
C28 C23 C26 N7 2.2(4)
C37 C38 C39 C40 179.5(4)
C37 C38 C39 C42 60.8(5)
C37 C38 C39 C44 -62.3(5)
C38 C39 C40 C41 -178.5(4)
C38 C39 C42 O8 66.7(5)
C38 C39 C42 N9 -112.1(4)
C38 C39 C44 O9 -65.9(6)
C38 C39 C44 N8 111.2(4)
C40 C39 C42 O8 -53.3(5)
C40 C39 C42 N9 128.0(4)
C40 C39 C44 O9 53.8(6)
C40 C39 C44 N8 -129.1(4)
C42 N9 C43 O7 174.3(3)
C42 N9 C43 N8 -6.3(5)
C42 C39 C40 C41 -61.0(5)
C42 C39 C44 O9 175.8(4)
C42 C39 C44 N8 -7.0(6)
C43 N8 C44 O9 178.8(4)
C43 N8 C44 C39 1.5(6)
C43 N9 C42 O8 -178.3(4)
C43 N9 C42 C39 0.5(5)
C44 N8 C43 O7 -175.4(4)
C44 N8 C43 N9 5.2(5)
C44 C39 C40 C41 64.4(5)
C44 C39 C42 O8 -175.1(4)
C44 C39 C42 N9 6.1(5)
C29 C30 C31 C32 174.5(5)
C29 C30 C31 C34 -68.5(7)
C29 C30 C31 C36 67.5(7)
C30 C31 C32 C33 58.2(9)
C30 C31 C34 O11 -31.8(7)
C30 C31 C34 N10 152.0(5)
C30 C31 C36 O12 30.3(8)
C30 C31 C36 N11 -153.3(5)
C32 C31 C34 O11 86.1(5)
C32 C31 C34 N10 -90.1(4)
C32 C31 C36 O12 -81.2(6)
C32 C31 C36 N11 95.1(5)
C34 N10 C35 O10 -174.7(3)
C34 N10 C35 N11 5.4(5)
C34 C31 C32 C33 -67.8(8)
C34 C31 C36 O12 168.2(5)
C34 C31 C36 N11 -15.4(6)
C35 N10 C34 O11 170.8(4)
C35 N10 C34 C31 -12.9(5)
C35 N11 C36 O12 -174.4(4)
C35 N11 C36 C31 9.1(6)
C36 N11 C35 O10 176.9(4)
C36 N11 C35 N10 -3.3(5)
C36 C31 C32 C33 174.1(7)
C36 C31 C34 O11 -166.7(4)
C36 C31 C34 N10 17.1(6)

loop_
_exptl_oxdiff_crystal_face_indexfrac_h
_exptl_oxdiff_crystal_face_indexfrac_k
_exptl_oxdiff_crystal_face_indexfrac_l
_exptl_oxdiff_crystal_face_x
_exptl_oxdiff_crystal_face_y
_exptl_oxdiff_crystal_face_z
0.0020 17.9991 -3.9951 0.1963 0.8516 0.5199
0.9978 -17.9993 2.9957 -0.1894 -0.8808 -0.4536
0.0012 -4.9929 -24.0095 0.7901 -0.6012 -0.0202
-12.9980 -4.9978 8.9930 0.0276 0.0689 -0.9805
12.9983 5.9977 -5.9943 -0.1250 0.0252 0.9935
11.9986 7.9978 -8.9927 0.0095 0.0974 1.0026
-11.9982 -5.9979 10.9921 -0.0698 0.0328 -0.9568
7.9966 -8.0006 -19.9907 0.4310 -0.8122 0.3669
-1.9984 16.9996 -14.9904 0.6161 0.6707 0.4236
0.0024 11.9992 14.9950 -0.4629 0.8243 0.2595
-1.0002 9.0000 -25.9864 0.9316 0.0920 0.3169
3.0008 -2.0006 25.9879 -0.9610 0.2324 0.0003
2.9983 -16.9998 14.9905 -0.6428 -0.6854 -0.3623
14.9970 -5.0021 1.0009 -0.4515 -0.4585 0.7760
-5.9988 -6.9948 -17.0113 0.7082 -0.5126 -0.4784
